data_4133414
loop_
_publ_author_name
'Lee, Sze Koon'
'Kondo, Mio'
'Okamura, Masaya'
'Enomoto, Takafumi'
'Nakamura, Go'
'Masaoka, Shigeyuki'

_publ_section_title
;
 Function-Integrated Ru Catalyst for Photochemical CO<sub>2</sub>
 Reduction.
;
_journal_issue 49
_journal_name_full 'Journal of the American Chemical Society'
_journal_page_first 16899
_journal_page_last 16903
_journal_paper_doi 10.1021/jacs.8b09933
_journal_volume 140
_journal_year 2018
_chemical_compound_source 'synthesis as described'
_chemical_formula_moiety 'C37 H27 F12 N4 O1 P3 Ru1'
_chemical_formula_sum 'C37 H27 F12 N4 O P3 Ru'
_chemical_formula_weight 965.61
_space_group_IT_number 14
_space_group_name_Hall '-P 2ybc'
_space_group_name_H-M_alt 'P 1 21/c 1'
_symmetry_cell_setting monoclinic
_symmetry_Int_Tables_number 14
_symmetry_space_group_name_Hall '-P 2ybc'
_symmetry_space_group_name_H-M 'P 1 21/c 1'
_atom_sites_solution_hydrogens geom
_atom_sites_solution_primary direct
_atom_sites_solution_secondary difmap
_audit_creation_date 2018-04-05T14:06:03-00:00
_audit_creation_method 'WinGX routine CIF_UPDATE'
_cell_angle_alpha 90
_cell_angle_beta 94.768(7)
_cell_angle_gamma 90
_cell_formula_units_Z 4
_cell_length_a 12.0274(2)
_cell_length_b 14.8900(3)
_cell_length_c 20.8508(4)
_cell_measurement_reflns_used 30640
_cell_measurement_temperature 123(2)
_cell_measurement_theta_max 27.44
_cell_measurement_theta_min 3.025
_cell_measurement_wavelength 0.71073
_cell_volume 3721.21(13)
_computing_cell_refinement 'CrystalClear (Rigaku/MSC Inc., 2006)'
_computing_data_collection 'CrystalClear (Rigaku/MSC Inc., 2006)'
_computing_data_reduction 'CrystalClear (Rigaku/MSC Inc., 2006), SORTAV (Blessing, 1995)'
_computing_publication_material 'WinGX publication routines (Farrugia, 1999)'
_computing_structure_refinement 'SHELXL-97 (Sheldrick, 2008)'
_computing_structure_solution 'SIR92 (Giacovazzo et al, 1993)'
_diffrn_ambient_temperature 123(2)
_diffrn_detector 'curved image-plate'
_diffrn_detector_area_resol_mean 10
_diffrn_measured_fraction_theta_full 0.998
_diffrn_measured_fraction_theta_max 0.998
_diffrn_measurement_device 'quarter \C-circle diffractometer'
_diffrn_measurement_device_type RAPID
_diffrn_measurement_method 'phi or omega oscillation scans'
_diffrn_radiation_monochromator confocal
_diffrn_radiation_probe x-ray
_diffrn_radiation_type MoK\a
_diffrn_radiation_wavelength 0.71073
_diffrn_reflns_av_R_equivalents 0.0267
_diffrn_reflns_av_unetI/netI 0.0215
_diffrn_reflns_limit_h_max 14
_diffrn_reflns_limit_h_min -15
_diffrn_reflns_limit_k_max 19
_diffrn_reflns_limit_k_min -19
_diffrn_reflns_limit_l_max 27
_diffrn_reflns_limit_l_min -27
_diffrn_reflns_number 35625
_diffrn_reflns_theta_full 27.44
_diffrn_reflns_theta_max 27.44
_diffrn_reflns_theta_min 3.03
_diffrn_source 'rotating anode'
_exptl_absorpt_coefficient_mu 0.649
_exptl_absorpt_correction_T_max 1
_exptl_absorpt_correction_T_min 0.8245
_exptl_absorpt_correction_type multi-scan
_exptl_absorpt_process_details 'ABSCOR (Rigaku, 1955)'
_exptl_crystal_colour yellow
_exptl_crystal_density_diffrn 1.724
_exptl_crystal_density_method 'not measured'
_exptl_crystal_description block
_exptl_crystal_F_000 1928
_exptl_crystal_size_max 0.586
_exptl_crystal_size_mid 0.136
_exptl_crystal_size_min 0.05
_refine_diff_density_max 0.596
_refine_diff_density_min -0.397
_refine_diff_density_rms 0.061
_refine_ls_extinction_method none
_refine_ls_goodness_of_fit_ref 1.034
_refine_ls_hydrogen_treatment constr
_refine_ls_matrix_type full
_refine_ls_number_parameters 523
_refine_ls_number_reflns 8481
_refine_ls_number_restraints 0
_refine_ls_restrained_S_all 1.034
_refine_ls_R_factor_all 0.0372
_refine_ls_R_factor_gt 0.0276
_refine_ls_shift/su_max 0.002
_refine_ls_shift/su_mean 0
_refine_ls_structure_factor_coef Fsqd
_refine_ls_weighting_details 'calc w=1/[\s^2^(Fo^2^)+(0.0296P)^2^+2.8279P] where P=(Fo^2^+2Fc^2^)/3'
_refine_ls_weighting_scheme calc
_refine_ls_wR_factor_gt 0.0618
_refine_ls_wR_factor_ref 0.0648
_reflns_number_gt 7225
_reflns_number_total 8481
_reflns_threshold_expression >2\s(I)
_cod_data_source_file ja8b09933_si_002.cif
_cod_data_source_block f2plus
_cod_original_cell_volume 3721.21(12)
_cod_original_sg_symbol_H-M 'P 21/c'
_cod_database_code 4133414

loop_
_symmetry_equiv_pos_as_xyz
'x, y, z'
'-x, y+1/2, -z+1/2'
'-x, -y, -z'
'x, -y-1/2, z-1/2'

loop_
_atom_site_label
_atom_site_type_symbol
_atom_site_fract_x
_atom_site_fract_y
_atom_site_fract_z
_atom_site_U_iso_or_equiv
_atom_site_adp_type
_atom_site_occupancy
_atom_site_symmetry_multiplicity
_atom_site_calc_flag
_atom_site_refinement_flags
C1 C 0.89019(17) 0.24966(13) 0.70748(10) 0.0240(4) Uani 1 1 d .
H1 H 0.8813 0.2616 0.7515 0.029 Uiso 1 1 calc R
C2 C 0.92020(19) 0.31952(14) 0.66852(11) 0.0314(5) Uani 1 1 d .
H2 H 0.9303 0.3784 0.6856 0.038 Uiso 1 1 calc R
C3 C 0.9353(2) 0.30269(15) 0.60464(12) 0.0342(5) Uani 1 1 d .
H3 H 0.9555 0.3498 0.5772 0.041 Uiso 1 1 calc R
C4 C 0.92046(18) 0.21616(14) 0.58128(11) 0.0287(5) Uani 1 1 d .
H4 H 0.9311 0.2031 0.5376 0.034 Uiso 1 1 calc R
C5 C 0.88990(16) 0.14850(13) 0.62235(10) 0.0208(4) Uani 1 1 d .
C6 C 0.87571(15) 0.05371(13) 0.60223(9) 0.0197(4) Uani 1 1 d .
C7 C 0.87774(17) 0.01946(14) 0.54042(10) 0.0250(4) Uani 1 1 d .
H7 H 0.8881 0.0582 0.5052 0.03 Uiso 1 1 calc R
C8 C 0.86445(18) -0.07216(14) 0.53097(10) 0.0270(4) Uani 1 1 d .
H8 H 0.8663 -0.0966 0.489 0.032 Uiso 1 1 calc R
C9 C 0.84846(17) -0.12835(13) 0.58233(10) 0.0236(4) Uani 1 1 d .
H9 H 0.8407 -0.1913 0.5761 0.028 Uiso 1 1 calc R
C10 C 0.84396(15) -0.09111(12) 0.64316(9) 0.0186(4) Uani 1 1 d .
C11 C 0.82083(16) -0.13937(12) 0.70249(9) 0.0190(4) Uani 1 1 d .
C12 C 0.81182(18) -0.23239(13) 0.70583(10) 0.0250(4) Uani 1 1 d .
H12 H 0.8204 -0.2683 0.6689 0.03 Uiso 1 1 calc R
C13 C 0.79017(19) -0.27214(14) 0.76351(11) 0.0292(5) Uani 1 1 d .
H13 H 0.7837 -0.3356 0.7666 0.035 Uiso 1 1 calc R
C14 C 0.77799(18) -0.21834(14) 0.81656(10) 0.0274(4) Uani 1 1 d .
H14 H 0.7637 -0.2444 0.8566 0.033 Uiso 1 1 calc R
C15 C 0.78693(17) -0.12593(13) 0.81060(9) 0.0216(4) Uani 1 1 d .
H15 H 0.7781 -0.0894 0.8472 0.026 Uiso 1 1 calc R
C16 C 0.84306(18) 0.12719(14) 0.87461(10) 0.0262(4) Uani 1 1 d .
H16 H 0.9189 0.1376 0.8673 0.031 Uiso 1 1 calc R
C17 C 0.8096(2) 0.14349(15) 0.93657(10) 0.0330(5) Uani 1 1 d .
H17 H 0.8621 0.1649 0.9696 0.04 Uiso 1 1 calc R
C18 C 0.7025(2) 0.12862(14) 0.94924(10) 0.0302(5) Uani 1 1 d .
H18 H 0.6801 0.137 0.9915 0.036 Uiso 1 1 calc R
C19 C 0.62436(18) 0.10037(12) 0.89874(9) 0.0229(4) Uani 1 1 d .
C20 C 0.51023(19) 0.08648(13) 0.90708(10) 0.0274(5) Uani 1 1 d .
H20 H 0.4847 0.0925 0.9488 0.033 Uiso 1 1 calc R
C21 C 0.43569(18) 0.06456(13) 0.85632(11) 0.0278(5) Uani 1 1 d .
H21 H 0.3592 0.0557 0.8629 0.033 Uiso 1 1 calc R
C22 C 0.47266(17) 0.05512(13) 0.79439(10) 0.0232(4) Uani 1 1 d .
H22 H 0.4203 0.0421 0.7589 0.028 Uiso 1 1 calc R
C23 C 0.58424(16) 0.06452(12) 0.78464(9) 0.0179(4) Uani 1 1 d .
C24 C 0.66275(16) 0.08732(12) 0.83666(9) 0.0177(4) Uani 1 1 d .
C25 C 0.57985(15) -0.03053(12) 0.65957(9) 0.0176(4) Uani 1 1 d .
C26 C 0.58969(17) -0.02933(13) 0.59323(10) 0.0224(4) Uani 1 1 d .
H26 H 0.6182 0.0225 0.5737 0.027 Uiso 1 1 calc R
C27 C 0.55794(19) -0.10360(14) 0.55593(11) 0.0295(5) Uani 1 1 d .
H27 H 0.564 -0.1024 0.5108 0.035 Uiso 1 1 calc R
C28 C 0.5174(2) -0.17953(14) 0.58445(11) 0.0321(5) Uani 1 1 d .
H28 H 0.4953 -0.2302 0.5588 0.038 Uiso 1 1 calc R
C29 C 0.50897(18) -0.18182(13) 0.65034(11) 0.0291(5) Uani 1 1 d .
H29 H 0.4819 -0.2343 0.6697 0.035 Uiso 1 1 calc R
C30 C 0.53993(16) -0.10762(13) 0.68817(10) 0.0226(4) Uani 1 1 d .
H30 H 0.534 -0.1093 0.7333 0.027 Uiso 1 1 calc R
C31 C 0.57941(15) 0.16460(12) 0.66805(9) 0.0182(4) Uani 1 1 d .
C32 C 0.49207(17) 0.16510(13) 0.61964(10) 0.0241(4) Uani 1 1 d .
H32 H 0.4583 0.1103 0.6052 0.029 Uiso 1 1 calc R
C33 C 0.45459(19) 0.24631(15) 0.59252(11) 0.0302(5) Uani 1 1 d .
H33 H 0.3955 0.2466 0.5594 0.036 Uiso 1 1 calc R
C34 C 0.50298(19) 0.32652(14) 0.61362(11) 0.0314(5) Uani 1 1 d .
H34 H 0.4785 0.3815 0.5941 0.038 Uiso 1 1 calc R
C35 C 0.58732(18) 0.32665(14) 0.66336(11) 0.0297(5) Uani 1 1 d .
H35 H 0.6193 0.3818 0.6786 0.036 Uiso 1 1 calc R
C36 C 0.62484(17) 0.24602(13) 0.69083(10) 0.0238(4) Uani 1 1 d .
H36 H 0.6817 0.2463 0.7253 0.029 Uiso 1 1 calc R
C37 C 0.98520(17) 0.04786(12) 0.77271(9) 0.0208(4) Uani 1 1 d .
N1 N 0.87328(13) 0.16570(10) 0.68520(8) 0.0188(3) Uani 1 1 d .
N2 N 0.85785(13) -0.00189(10) 0.65158(7) 0.0169(3) Uani 1 1 d .
N3 N 0.80764(13) -0.08629(10) 0.75501(8) 0.0176(3) Uani 1 1 d .
N4 N 0.77470(13) 0.09799(10) 0.82556(8) 0.0187(3) Uani 1 1 d .
O1 O 1.07283(12) 0.05350(10) 0.79634(8) 0.0322(3) Uani 1 1 d .
F1 F 1.24924(14) -0.01552(14) 0.71025(9) 0.0673(5) Uani 1 1 d .
F2 F 1.12380(13) 0.01915(11) 0.62683(10) 0.0600(5) Uani 1 1 d .
F3 F 1.12602(15) -0.12517(12) 0.59373(7) 0.0581(4) Uani 1 1 d .
F4 F 1.25159(13) -0.15904(11) 0.67614(8) 0.0506(4) Uani 1 1 d .
F5 F 1.28699(14) -0.04589(12) 0.60784(9) 0.0644(5) Uani 1 1 d .
F6 F 1.08824(11) -0.09347(9) 0.69510(7) 0.0365(3) Uani 1 1 d .
F7 F 0.91698(15) -0.35352(12) 0.56008(10) 0.0733(6) Uani 1 1 d .
F8 F 0.82433(15) -0.29547(9) 0.47357(7) 0.0484(4) Uani 1 1 d .
F9 F 0.70933(15) -0.41553(11) 0.46718(10) 0.0692(6) Uani 1 1 d .
F10 F 0.80225(16) -0.47521(10) 0.55424(7) 0.0536(4) Uani 1 1 d .
F11 F 0.89256(16) -0.43624(11) 0.46880(10) 0.0694(6) Uani 1 1 d .
F12 F 0.73285(15) -0.33403(10) 0.55758(9) 0.0645(6) Uani 1 1 d .
P1 P 0.63791(4) 0.06296(3) 0.70625(2) 0.01480(9) Uani 1 1 d .
P2 P 1.18902(5) -0.06943(4) 0.65171(3) 0.03248(13) Uani 1 1 d .
P3 P 0.81381(4) -0.38649(4) 0.51396(3) 0.02278(11) Uani 1 1 d .
Ru1 Ru 0.831513(12) 0.050982(9) 0.736551(7) 0.01458(4) Uani 1 1 d .

loop_
_atom_site_aniso_label
_atom_site_aniso_U_11
_atom_site_aniso_U_22
_atom_site_aniso_U_33
_atom_site_aniso_U_23
_atom_site_aniso_U_13
_atom_site_aniso_U_12
C1 0.0261(10) 0.0207(9) 0.0247(10) -0.0008(8) -0.0001(8) -0.0031(7)
C2 0.0360(12) 0.0210(10) 0.0368(13) 0.0012(9) 0.0007(10) -0.0082(8)
C3 0.0407(13) 0.0276(11) 0.0344(13) 0.0099(9) 0.0040(10) -0.0102(9)
C4 0.0341(12) 0.0297(11) 0.0226(11) 0.0052(9) 0.0044(9) -0.0029(9)
C5 0.0195(9) 0.0221(9) 0.0208(10) 0.0028(8) 0.0011(7) 0.0003(7)
C6 0.0177(9) 0.0236(9) 0.0179(9) 0.0010(8) 0.0028(7) 0.0010(7)
C7 0.0269(11) 0.0319(10) 0.0168(10) 0.0026(8) 0.0051(8) 0.0015(8)
C8 0.0295(11) 0.0344(11) 0.0175(10) -0.0059(8) 0.0044(8) 0.0025(8)
C9 0.0260(10) 0.0235(10) 0.0213(10) -0.0060(8) 0.0024(8) 0.0036(8)
C10 0.0175(9) 0.0197(9) 0.0186(9) -0.0013(7) 0.0010(7) 0.0025(7)
C11 0.0185(9) 0.0195(9) 0.0188(10) -0.0009(7) 0.0000(7) 0.0014(7)
C12 0.0295(11) 0.0185(9) 0.0274(11) -0.0033(8) 0.0034(9) 0.0013(8)
C13 0.0360(12) 0.0183(10) 0.0335(12) 0.0031(9) 0.0048(10) -0.0004(8)
C14 0.0327(11) 0.0249(10) 0.0251(11) 0.0060(8) 0.0053(9) -0.0005(8)
C15 0.0257(10) 0.0231(10) 0.0159(9) 0.0004(7) 0.0013(8) 0.0006(7)
C16 0.0283(11) 0.0270(10) 0.0221(10) -0.0071(8) -0.0041(8) 0.0012(8)
C17 0.0437(14) 0.0353(12) 0.0181(11) -0.0085(9) -0.0075(9) 0.0039(10)
C18 0.0485(14) 0.0284(11) 0.0137(10) -0.0023(8) 0.0027(9) 0.0075(9)
C19 0.0373(12) 0.0148(9) 0.0172(9) 0.0011(7) 0.0061(8) 0.0050(8)
C20 0.0416(12) 0.0186(9) 0.0243(11) 0.0019(8) 0.0160(9) 0.0036(8)
C21 0.0303(11) 0.0190(10) 0.0365(12) -0.0009(8) 0.0164(9) 0.0000(8)
C22 0.0237(10) 0.0185(9) 0.0280(11) -0.0027(8) 0.0051(8) -0.0005(7)
C23 0.0236(9) 0.0141(8) 0.0165(9) -0.0008(7) 0.0038(7) 0.0016(7)
C24 0.0245(10) 0.0125(8) 0.0163(9) 0.0000(7) 0.0027(7) 0.0017(7)
C25 0.0161(9) 0.0160(9) 0.0203(9) -0.0040(7) -0.0017(7) 0.0005(6)
C26 0.0247(10) 0.0208(9) 0.0214(10) -0.0020(8) -0.0008(8) 0.0006(7)
C27 0.0366(12) 0.0284(11) 0.0230(11) -0.0085(9) -0.0009(9) 0.0001(9)
C28 0.0394(13) 0.0227(10) 0.0332(12) -0.0123(9) -0.0026(10) -0.0048(9)
C29 0.0324(12) 0.0184(9) 0.0367(13) -0.0035(9) 0.0032(9) -0.0051(8)
C30 0.0240(10) 0.0207(9) 0.0230(10) -0.0010(8) 0.0017(8) 0.0001(7)
C31 0.0198(9) 0.0181(9) 0.0169(9) 0.0004(7) 0.0024(7) 0.0035(7)
C32 0.0277(11) 0.0231(10) 0.0208(10) -0.0045(8) -0.0029(8) 0.0039(8)
C33 0.0339(12) 0.0333(11) 0.0223(11) -0.0011(9) -0.0041(9) 0.0121(9)
C34 0.0390(13) 0.0234(10) 0.0322(12) 0.0051(9) 0.0054(10) 0.0125(9)
C35 0.0313(11) 0.0184(10) 0.0398(13) -0.0016(9) 0.0046(10) 0.0035(8)
C36 0.0235(10) 0.0209(9) 0.0268(11) -0.0024(8) 0.0005(8) 0.0023(7)
C37 0.0256(10) 0.0171(9) 0.0194(9) -0.0002(7) -0.0005(8) 0.0000(7)
N1 0.0176(8) 0.0186(8) 0.0200(8) 0.0003(6) 0.0001(6) -0.0009(6)
N2 0.0171(8) 0.0189(8) 0.0147(8) -0.0004(6) 0.0007(6) 0.0013(6)
N3 0.0191(8) 0.0169(7) 0.0167(8) -0.0003(6) 0.0008(6) 0.0014(6)
N4 0.0237(8) 0.0166(7) 0.0154(8) -0.0016(6) -0.0015(6) 0.0015(6)
O1 0.0247(8) 0.0329(8) 0.0375(9) -0.0028(7) -0.0059(7) 0.0007(6)
F1 0.0444(10) 0.0811(13) 0.0736(13) -0.0203(10) -0.0123(9) -0.0122(9)
F2 0.0414(9) 0.0488(9) 0.0902(14) 0.0326(9) 0.0080(9) 0.0118(7)
F3 0.0689(12) 0.0749(12) 0.0295(8) 0.0009(8) -0.0017(8) -0.0034(9)
F4 0.0454(9) 0.0589(10) 0.0492(9) 0.0234(8) 0.0139(7) 0.0236(7)
F5 0.0415(9) 0.0799(12) 0.0753(12) 0.0387(10) 0.0247(9) 0.0119(8)
F6 0.0307(7) 0.0455(8) 0.0337(7) 0.0053(6) 0.0051(6) 0.0042(6)
F7 0.0605(11) 0.0518(10) 0.0975(15) 0.0066(10) -0.0533(11) -0.0103(8)
F8 0.0834(12) 0.0298(7) 0.0329(8) 0.0049(6) 0.0098(8) 0.0009(7)
F9 0.0664(12) 0.0428(9) 0.0895(14) -0.0164(9) -0.0477(10) 0.0016(8)
F10 0.0921(13) 0.0346(8) 0.0345(8) 0.0096(6) 0.0070(8) -0.0110(8)
F11 0.0819(13) 0.0392(9) 0.0963(15) -0.0049(9) 0.0629(12) 0.0079(8)
F12 0.0748(12) 0.0418(9) 0.0853(13) -0.0247(9) 0.0570(11) -0.0170(8)
P1 0.0164(2) 0.0143(2) 0.0135(2) -0.00180(17) -0.00012(17) 0.00012(16)
P2 0.0250(3) 0.0398(3) 0.0323(3) 0.0104(2) 0.0002(2) 0.0048(2)
P3 0.0238(3) 0.0259(3) 0.0187(3) -0.0009(2) 0.0016(2) -0.00127(19)
Ru1 0.01626(7) 0.01425(7) 0.01305(7) -0.00089(6) 0.00008(5) 0.00020(5)

loop_
_atom_type_symbol
_atom_type_description
_atom_type_scat_dispersion_real
_atom_type_scat_dispersion_imag
_atom_type_scat_source
C C 0.0033 0.0016 'International Tables Vol C Tables 4.2.6.8 and 6.1.1.4'
H H 0 0 'International Tables Vol C Tables 4.2.6.8 and 6.1.1.4'
N N 0.0061 0.0033 'International Tables Vol C Tables 4.2.6.8 and 6.1.1.4'
O O 0.0106 0.006 'International Tables Vol C Tables 4.2.6.8 and 6.1.1.4'
F F 0.0171 0.0103 'International Tables Vol C Tables 4.2.6.8 and 6.1.1.4'
P P 0.1023 0.0942 'International Tables Vol C Tables 4.2.6.8 and 6.1.1.4'
Ru Ru -1.2594 0.8363 'International Tables Vol C Tables 4.2.6.8 and 6.1.1.4'

loop_
_geom_angle_atom_site_label_1
_geom_angle_atom_site_label_2
_geom_angle_atom_site_label_3
_geom_angle
N1 C1 C2 122.4(2)
N1 C1 H1 118.8
C2 C1 H1 118.8
C3 C2 C1 119.4(2)
C3 C2 H2 120.3
C1 C2 H2 120.3
C2 C3 C4 119.0(2)
C2 C3 H3 120.5
C4 C3 H3 120.5
C3 C4 C5 119.4(2)
C3 C4 H4 120.3
C5 C4 H4 120.3
N1 C5 C4 121.45(18)
N1 C5 C6 115.38(16)
C4 C5 C6 123.16(18)
N2 C6 C7 119.86(18)
N2 C6 C5 112.99(16)
C7 C6 C5 127.14(18)
C8 C7 C6 118.88(19)
C8 C7 H7 120.6
C6 C7 H7 120.6
C9 C8 C7 120.43(19)
C9 C8 H8 119.8
C7 C8 H8 119.8
C8 C9 C10 118.90(18)
C8 C9 H9 120.6
C10 C9 H9 120.6
N2 C10 C9 119.89(18)
N2 C10 C11 113.59(16)
C9 C10 C11 126.49(17)
N3 C11 C12 121.29(18)
N3 C11 C10 115.54(16)
C12 C11 C10 123.17(17)
C13 C12 C11 119.35(19)
C13 C12 H12 120.3
C11 C12 H12 120.3
C12 C13 C14 119.16(19)
C12 C13 H13 120.4
C14 C13 H13 120.4
C13 C14 C15 119.26(19)
C13 C14 H14 120.4
C15 C14 H14 120.4
N3 C15 C14 122.35(18)
N3 C15 H15 118.8
C14 C15 H15 118.8
N4 C16 C17 123.8(2)
N4 C16 H16 118.1
C17 C16 H16 118.1
C18 C17 C16 120.0(2)
C18 C17 H17 120
C16 C17 H17 120
C17 C18 C19 119.12(19)
C17 C18 H18 120.4
C19 C18 H18 120.4
C20 C19 C18 122.92(19)
C20 C19 C24 118.94(19)
C18 C19 C24 118.13(19)
C21 C20 C19 121.36(19)
C21 C20 H20 119.3
C19 C20 H20 119.3
C20 C21 C22 119.79(19)
C20 C21 H21 120.1
C22 C21 H21 120.1
C23 C22 C21 120.7(2)
C23 C22 H22 119.7
C21 C22 H22 119.7
C22 C23 C24 120.32(17)
C22 C23 P1 123.82(15)
C24 C23 P1 115.44(14)
N4 C24 C23 119.40(16)
N4 C24 C19 121.76(17)
C23 C24 C19 118.83(17)
C30 C25 C26 119.55(17)
C30 C25 P1 122.33(15)
C26 C25 P1 117.56(14)
C27 C26 C25 120.16(19)
C27 C26 H26 119.9
C25 C26 H26 119.9
C28 C27 C26 120.0(2)
C28 C27 H27 120
C26 C27 H27 120
C27 C28 C29 120.19(19)
C27 C28 H28 119.9
C29 C28 H28 119.9
C28 C29 C30 120.3(2)
C28 C29 H29 119.8
C30 C29 H29 119.8
C29 C30 C25 119.75(19)
C29 C30 H30 120.1
C25 C30 H30 120.1
C32 C31 C36 119.42(18)
C32 C31 P1 124.08(15)
C36 C31 P1 116.48(15)
C33 C32 C31 119.79(19)
C33 C32 H32 120.1
C31 C32 H32 120.1
C34 C33 C32 120.4(2)
C34 C33 H33 119.8
C32 C33 H33 119.8
C33 C34 C35 120.01(19)
C33 C34 H34 120
C35 C34 H34 120
C36 C35 C34 119.9(2)
C36 C35 H35 120
C34 C35 H35 120
C35 C36 C31 120.4(2)
C35 C36 H36 119.8
C31 C36 H36 119.8
O1 C37 Ru1 173.59(17)
C1 N1 C5 118.43(17)
C1 N1 Ru1 128.09(14)
C5 N1 Ru1 113.39(12)
C10 N2 C6 122.00(16)
C10 N2 Ru1 118.62(12)
C6 N2 Ru1 118.89(12)
C15 N3 C11 118.59(16)
C15 N3 Ru1 128.54(13)
C11 N3 Ru1 112.80(12)
C16 N4 C24 116.94(17)
C16 N4 Ru1 123.37(14)
C24 N4 Ru1 119.18(12)
C25 P1 C23 110.26(9)
C25 P1 C31 106.65(9)
C23 P1 C31 103.32(8)
C25 P1 Ru1 114.42(6)
C23 P1 Ru1 100.19(6)
C31 P1 Ru1 120.93(6)
F1 P2 F5 91.05(11)
F1 P2 F4 90.26(10)
F5 P2 F4 90.90(9)
F1 P2 F2 90.72(11)
F5 P2 F2 89.91(9)
F4 P2 F2 178.72(10)
F1 P2 F3 178.51(11)
F5 P2 F3 90.39(11)
F4 P2 F3 89.35(10)
F2 P2 F3 89.66(10)
F1 P2 F6 89.83(9)
F5 P2 F6 179.02(10)
F4 P2 F6 89.53(8)
F2 P2 F6 89.64(8)
F3 P2 F6 88.73(9)
F11 P3 F10 90.48(9)
F11 P3 F7 91.66(12)
F10 P3 F7 92.04(10)
F11 P3 F9 89.38(12)
F10 P3 F9 89.92(10)
F7 P3 F9 177.76(10)
F11 P3 F12 178.03(12)
F10 P3 F12 91.24(9)
F7 P3 F12 89.24(11)
F9 P3 F12 89.66(11)
F11 P3 F8 90.34(9)
F10 P3 F8 179.19(10)
F7 P3 F8 87.99(9)
F9 P3 F8 90.02(10)
F12 P3 F8 87.95(9)
C37 Ru1 N2 96.88(7)
C37 Ru1 N1 87.53(7)
N2 Ru1 N1 78.76(6)
C37 Ru1 N3 92.63(7)
N2 Ru1 N3 79.20(6)
N1 Ru1 N3 157.81(6)
C37 Ru1 N4 91.91(7)
N2 Ru1 N4 170.04(6)
N1 Ru1 N4 106.40(6)
N3 Ru1 N4 95.77(6)
C37 Ru1 P1 172.09(6)
N2 Ru1 P1 91.03(5)
N1 Ru1 P1 94.26(4)
N3 Ru1 P1 88.61(4)
N4 Ru1 P1 80.19(4)

loop_
_geom_bond_atom_site_label_1
_geom_bond_atom_site_label_2
_geom_bond_distance
C1 N1 1.343(2)
C1 C2 1.386(3)
C1 H1 0.95
C2 C3 1.382(3)
C2 H2 0.95
C3 C4 1.384(3)
C3 H3 0.95
C4 C5 1.391(3)
C4 H4 0.95
C5 N1 1.366(3)
C5 C6 1.478(3)
C6 N2 1.352(2)
C6 C7 1.388(3)
C7 C8 1.386(3)
C7 H7 0.95
C8 C9 1.385(3)
C8 H8 0.95
C9 C10 1.389(3)
C9 H9 0.95
C10 N2 1.349(2)
C10 C11 1.477(3)
C11 N3 1.370(2)
C11 C12 1.392(3)
C12 C13 1.384(3)
C12 H12 0.95
C13 C14 1.383(3)
C13 H13 0.95
C14 C15 1.386(3)
C14 H14 0.95
C15 N3 1.342(2)
C15 H15 0.95
C16 N4 1.331(3)
C16 C17 1.406(3)
C16 H16 0.95
C17 C18 1.354(3)
C17 H17 0.95
C18 C19 1.416(3)
C18 H18 0.95
C19 C20 1.413(3)
C19 C24 1.423(3)
C20 C21 1.368(3)
C20 H20 0.95
C21 C22 1.407(3)
C21 H21 0.95
C22 C23 1.381(3)
C22 H22 0.95
C23 C24 1.419(3)
C23 P1 1.8067(19)
C24 N4 1.394(2)
C25 C30 1.397(3)
C25 C26 1.398(3)
C25 P1 1.8054(18)
C26 C27 1.387(3)
C26 H26 0.95
C27 C28 1.385(3)
C27 H27 0.95
C28 C29 1.386(3)
C28 H28 0.95
C29 C30 1.390(3)
C29 H29 0.95
C30 H30 0.95
C31 C32 1.395(3)
C31 C36 1.397(3)
C31 P1 1.8240(19)
C32 C33 1.394(3)
C32 H32 0.95
C33 C34 1.384(3)
C33 H33 0.95
C34 C35 1.389(3)
C34 H34 0.95
C35 C36 1.389(3)
C35 H35 0.95
C36 H36 0.95
C37 O1 1.129(2)
C37 Ru1 1.938(2)
N1 Ru1 2.0989(15)
N2 Ru1 1.9880(15)
N3 Ru1 2.1040(15)
N4 Ru1 2.1475(16)
F1 P2 1.5850(18)
F2 P2 1.5990(16)
F3 P2 1.6038(18)
F4 P2 1.5944(15)
F5 P2 1.5898(16)
F6 P2 1.6119(14)
F7 P3 1.5833(16)
F8 P3 1.6062(15)
F9 P3 1.5855(16)
F10 P3 1.5777(15)
F11 P3 1.5751(15)
F12 P3 1.5914(15)
P1 Ru1 2.3682(5)
